data_1543513
loop_
_publ_author_name
'Maugeri, Leonardo'
'Asencio-Hern\'andez, Julia'
'L\'ebl, Tom\'a\<s'
'Cordes, David B.'
'Slawin, Alexandra M. Z.'
'Delsuc, Marc-Andr\'e'
'Philp, Douglas'

_publ_section_title
;
 Neutral iodotriazoles as scaffolds for stable halogen-bonded assemblies
 in solution
;
_journal_issue 10
_journal_name_full 'Chem. Sci.'
_journal_page_first 6422
_journal_paper_doi 10.1039/C6SC01974A
_journal_volume 7
_journal_year 2016
_chemical_formula_moiety 'C22 H21 F5 I N3'
_chemical_formula_sum 'C22 H21 F5 I N3'
_chemical_formula_weight 549.32
_space_group_crystal_system monoclinic
_space_group_IT_number 15
_space_group_name_Hall '-C 2yc'
_space_group_name_H-M_alt 'C 1 2/c 1'
_symmetry_space_group_name_Hall '-C 2yc'
_symmetry_space_group_name_H-M 'C 1 2/c 1'
_atom_sites_solution_hydrogens geom
_atom_sites_solution_primary direct
_atom_sites_solution_secondary difmap
_audit_creation_date 2015-12-11
_audit_creation_method 'by CrystalStructure 4.1'
_audit_update_record
;
2015-12-14 deposited with the CCDC.
2016-06-23 downloaded from the CCDC.
;
_cell_angle_alpha 90.0000
_cell_angle_beta 95.318(3)
_cell_angle_gamma 90.0000
_cell_formula_units_Z 8
_cell_length_a 40.169(6)
_cell_length_b 11.3940(13)
_cell_length_c 9.9435(12)
_cell_measurement_reflns_used 6705
_cell_measurement_temperature 173
_cell_measurement_theta_max 25.30
_cell_measurement_theta_min 1.90
_cell_volume 4531.4(10)
_computing_cell_refinement 'CrystalClear-SM Expert 2.1 b45'
_computing_data_collection 'CrystalClear-SM Expert 2.1 b45 (Rigaku, 2015)'
_computing_data_reduction 'CrystalClear-SM Expert 2.1 b45'
_computing_molecular_graphics 'CrystalStructure 4.1'
_computing_publication_material 'CrystalStructure 4.1 (Rigaku, 2014)'
_computing_structure_refinement 'SHELXL2013 (Sheldrick, 2008)'
_computing_structure_solution 'DIRDIF99-PATTY (Gould, et al., 1999)'
_diffrn_ambient_temperature 173
_diffrn_detector_area_resol_mean 5.814
_diffrn_measured_fraction_theta_full 0.995
_diffrn_measured_fraction_theta_max 0.994
_diffrn_measurement_device_type 'Rigaku XtaLAB P200'
_diffrn_measurement_method \w
_diffrn_radiation_type 'Mo K\a'
_diffrn_radiation_wavelength 0.71075
_diffrn_reflns_av_R_equivalents 0.0569
_diffrn_reflns_Laue_measured_fraction_full 0.995
_diffrn_reflns_Laue_measured_fraction_max 0.994
_diffrn_reflns_limit_h_max 48
_diffrn_reflns_limit_h_min -48
_diffrn_reflns_limit_k_max 13
_diffrn_reflns_limit_k_min -13
_diffrn_reflns_limit_l_max 11
_diffrn_reflns_limit_l_min -11
_diffrn_reflns_number 53454
_diffrn_reflns_point_group_measured_fraction_full 0.995
_diffrn_reflns_point_group_measured_fraction_max 0.994
_diffrn_reflns_theta_full 25.242
_diffrn_reflns_theta_max 25.372
_diffrn_reflns_theta_min 1.858
_diffrn_standards_number 0
_exptl_absorpt_coefficient_mu 1.468
_exptl_absorpt_correction_T_max 0.876
_exptl_absorpt_correction_T_min 0.687
_exptl_absorpt_correction_type multi-scan
_exptl_absorpt_process_details 'REQAB (Rigaku, 1998)'
_exptl_crystal_colour colorless
_exptl_crystal_density_diffrn 1.610
_exptl_crystal_density_method 'not measured'
_exptl_crystal_description prism
_exptl_crystal_F_000 2176.00
_exptl_crystal_recrystallization_method 'Re-crystallisation from solvent: Acetonitrile'
_exptl_crystal_size_max 0.170
_exptl_crystal_size_mid 0.100
_exptl_crystal_size_min 0.090
_refine_diff_density_max 1.26
_refine_diff_density_min -0.35
_refine_ls_extinction_method none
_refine_ls_goodness_of_fit_ref 1.069
_refine_ls_hydrogen_treatment constr
_refine_ls_number_parameters 286
_refine_ls_number_reflns 4121
_refine_ls_number_restraints 0
_refine_ls_R_factor_all 0.0403
_refine_ls_R_factor_gt 0.0372
_refine_ls_shift/su_max 0.002
_refine_ls_structure_factor_coef Fsqd
_refine_ls_weighting_details 'w = 1/[\s^2^(Fo^2^)+(0.0817P)^2^+4.4654P] where P=(Fo^2^+2Fc^2^)/3'
_refine_ls_weighting_scheme calc
_refine_ls_wR_factor_gt 0.1093
_refine_ls_wR_factor_ref 0.1150
_reflns_number_gt 3708
_reflns_number_total 4121
_reflns_threshold_expression F^2^>2.0\s(F^2^)
_cod_data_source_file c6sc01974a2.cif
_cod_data_source_block 3
_cod_depositor_comments 'Adding full bibliography for 1543512--1543515.cif.'
_cod_database_code 1543513

loop_
_space_group_symop_operation_xyz
'x, y, z'
'-x, y, -z+1/2'
'x+1/2, y+1/2, z'
'-x+1/2, y+1/2, -z+1/2'
'-x, -y, -z'
'x, -y, z-1/2'
'-x+1/2, -y+1/2, -z'
'x+1/2, -y+1/2, z-1/2'

loop_
_atom_site_label
_atom_site_type_symbol
_atom_site_fract_x
_atom_site_fract_y
_atom_site_fract_z
_atom_site_U_iso_or_equiv
_atom_site_adp_type
_atom_site_occupancy
_atom_site_site_symmetry_order
_atom_site_calc_flag
_atom_site_refinement_flags_posn
_atom_site_refinement_flags_adp
I1 I 0.30621(2) 0.51617(2) 0.18935(2) 0.04636(13) Uani 1 1 d . .
F21 F 0.23517(7) 0.49226(19) 0.4397(3) 0.0563(6) Uani 1 1 d . .
F22 F 0.17298(7) 0.5428(2) 0.3284(3) 0.0717(7) Uani 1 1 d . .
F23 F 0.14622(6) 0.4203(3) 0.1123(3) 0.0751(7) Uani 1 1 d . .
F24 F 0.18131(8) 0.2461(3) 0.0049(3) 0.0763(7) Uani 1 1 d . .
F25 F 0.24426(7) 0.1980(2) 0.1152(2) 0.0675(6) Uani 1 1 d . .
N17 N 0.27417(7) 0.3192(3) 0.3328(3) 0.0474(7) Uani 1 1 d . .
N18 N 0.27967(8) 0.2234(3) 0.4149(4) 0.0632(10) Uani 1 1 d . .
N19 N 0.31154(8) 0.2206(3) 0.4513(4) 0.0615(10) Uani 1 1 d . .
C1 C 0.36371(8) 0.3334(3) 0.4241(3) 0.0413(7) Uani 1 1 d . .
C2 C 0.38520(8) 0.2379(3) 0.4390(3) 0.0418(7) Uani 1 1 d . .
H2 H 0.3765 0.1604 0.4324 0.050 Uiso 1 1 calc R U
C3 C 0.41961(8) 0.2553(3) 0.4636(3) 0.0410(7) Uani 1 1 d . .
C4 C 0.43107(8) 0.3702(3) 0.4727(3) 0.0432(8) Uani 1 1 d . .
H4 H 0.4545 0.3833 0.4884 0.052 Uiso 1 1 calc R U
C5 C 0.41004(9) 0.4669(3) 0.4600(4) 0.0441(8) Uani 1 1 d . .
C6 C 0.37594(8) 0.4467(3) 0.4367(3) 0.0419(7) Uani 1 1 d . .
H6 H 0.3609 0.5111 0.4294 0.050 Uiso 1 1 calc R U
C7 C 0.44443(9) 0.1517(3) 0.4782(4) 0.0503(8) Uani 1 1 d . .
C8 C 0.42808(13) 0.0336(4) 0.4686(8) 0.0877(18) Uani 1 1 d . .
H8A H 0.4125 0.0301 0.3868 0.105 Uiso 1 1 calc R U
H8B H 0.4159 0.0207 0.5481 0.105 Uiso 1 1 calc R U
H8C H 0.4452 -0.0272 0.4644 0.105 Uiso 1 1 calc R U
C9 C 0.46662(12) 0.1631(5) 0.6137(5) 0.0760(13) Uani 1 1 d . .
H9A H 0.4833 0.1002 0.6206 0.091 Uiso 1 1 calc R U
H9B H 0.4526 0.1571 0.6890 0.091 Uiso 1 1 calc R U
H9C H 0.4780 0.2394 0.6171 0.091 Uiso 1 1 calc R U
C10 C 0.46836(12) 0.1610(5) 0.3636(5) 0.0763(13) Uani 1 1 d . .
H10A H 0.4552 0.1585 0.2756 0.092 Uiso 1 1 calc R U
H10B H 0.4841 0.0952 0.3707 0.092 Uiso 1 1 calc R U
H10C H 0.4807 0.2351 0.3727 0.092 Uiso 1 1 calc R U
C11 C 0.42250(11) 0.5941(4) 0.4714(4) 0.0572(9) Uani 1 1 d . .
C12 C 0.45870(14) 0.6045(6) 0.4935(15) 0.215(7) Uani 1 1 d . .
H12A H 0.4689 0.5715 0.4160 0.258 Uiso 1 1 calc R U
H12B H 0.4668 0.5616 0.5756 0.258 Uiso 1 1 calc R U
H12C H 0.4648 0.6875 0.5038 0.258 Uiso 1 1 calc R U
C13 C 0.40583(15) 0.6577(5) 0.5882(5) 0.0832(14) Uani 1 1 d . .
H13A H 0.4129 0.7400 0.5928 0.100 Uiso 1 1 calc R U
H13B H 0.4127 0.6189 0.6743 0.100 Uiso 1 1 calc R U
H13C H 0.3814 0.6539 0.5704 0.100 Uiso 1 1 calc R U
C14 C 0.40795(16) 0.6638(5) 0.3416(5) 0.0892(16) Uani 1 1 d . .
H14A H 0.4177 0.6331 0.2621 0.107 Uiso 1 1 calc R U
H14B H 0.4135 0.7472 0.3527 0.107 Uiso 1 1 calc R U
H14C H 0.3836 0.6543 0.3296 0.107 Uiso 1 1 calc R U
C15 C 0.32709(8) 0.3136(3) 0.3960(3) 0.0426(7) Uani 1 1 d . .
C16 C 0.30350(8) 0.3769(3) 0.3199(3) 0.0395(7) Uani 1 1 d . .
C20 C 0.24119(8) 0.3465(3) 0.2759(4) 0.0431(7) Uani 1 1 d . .
C21 C 0.22261(8) 0.4330(3) 0.3315(3) 0.0430(7) Uani 1 1 d . .
C22 C 0.19071(9) 0.4589(4) 0.2741(4) 0.0492(8) Uani 1 1 d . .
C23 C 0.17731(8) 0.3968(4) 0.1652(4) 0.0511(8) Uani 1 1 d . .
C24 C 0.19526(10) 0.3081(3) 0.1115(4) 0.0523(9) Uani 1 1 d . .
C25 C 0.22708(9) 0.2845(3) 0.1669(4) 0.0480(8) Uani 1 1 d . .

loop_
_atom_site_aniso_label
_atom_site_aniso_U_11
_atom_site_aniso_U_22
_atom_site_aniso_U_33
_atom_site_aniso_U_23
_atom_site_aniso_U_13
_atom_site_aniso_U_12
I1 0.04848(19) 0.04421(19) 0.04651(19) 0.01221(8) 0.00505(12) -0.00102(8)
F21 0.0694(16) 0.0424(12) 0.0554(14) -0.0040(9) -0.0029(12) -0.0048(10)
F22 0.0673(16) 0.0623(15) 0.0868(18) -0.0076(14) 0.0129(13) 0.0260(13)
F23 0.0441(12) 0.086(2) 0.0920(18) 0.0066(15) -0.0101(12) 0.0053(12)
F24 0.0915(19) 0.0689(17) 0.0642(15) -0.0133(13) -0.0150(13) -0.0053(14)
F25 0.0874(17) 0.0528(13) 0.0656(14) -0.0016(11) 0.0247(12) 0.0213(12)
N17 0.0373(14) 0.0420(16) 0.0639(18) 0.0168(14) 0.0097(13) 0.0027(12)
N18 0.0428(17) 0.058(2) 0.089(2) 0.0335(19) 0.0080(16) 0.0020(15)
N19 0.0418(17) 0.059(2) 0.085(3) 0.0322(19) 0.0118(16) 0.0050(15)
C1 0.0402(17) 0.0474(19) 0.0371(16) 0.0037(14) 0.0084(13) 0.0047(14)
C2 0.0419(17) 0.0421(18) 0.0418(16) 0.0042(14) 0.0055(13) 0.0001(14)
C3 0.0395(17) 0.0464(19) 0.0369(16) 0.0006(13) 0.0031(13) 0.0038(14)
C4 0.0390(17) 0.050(2) 0.0406(17) -0.0006(14) 0.0049(13) -0.0016(14)
C5 0.049(2) 0.046(2) 0.0373(18) 0.0001(14) 0.0070(14) -0.0012(15)
C6 0.0435(18) 0.0443(18) 0.0388(17) 0.0006(14) 0.0081(13) 0.0039(15)
C7 0.0453(19) 0.049(2) 0.056(2) 0.0023(16) 0.0043(15) 0.0085(15)
C8 0.057(3) 0.058(3) 0.145(6) 0.002(3) -0.005(3) 0.011(2)
C9 0.068(3) 0.076(3) 0.081(3) 0.004(2) -0.007(2) 0.020(2)
C10 0.069(3) 0.079(3) 0.083(3) -0.005(3) 0.017(2) 0.021(2)
C11 0.066(2) 0.046(2) 0.060(2) -0.0029(17) 0.0109(18) -0.0112(18)
C12 0.057(3) 0.054(3) 0.53(2) -0.027(7) 0.001(7) -0.014(3)
C13 0.113(4) 0.065(3) 0.071(3) -0.011(2) 0.002(3) -0.007(3)
C14 0.133(5) 0.058(3) 0.076(3) 0.008(2) 0.015(3) -0.016(3)
C15 0.0428(17) 0.0425(18) 0.0436(17) 0.0073(14) 0.0094(13) 0.0029(14)
C16 0.0412(16) 0.0357(16) 0.0429(17) 0.0063(13) 0.0114(13) 0.0003(13)
C20 0.0376(17) 0.0379(17) 0.0546(19) 0.0108(15) 0.0076(14) 0.0011(13)
C21 0.0462(18) 0.0366(18) 0.0460(18) 0.0040(14) 0.0032(14) -0.0027(14)
C22 0.047(2) 0.0416(19) 0.060(2) 0.0028(18) 0.0145(16) 0.0065(15)
C23 0.0369(17) 0.052(2) 0.064(2) 0.0089(18) 0.0000(15) -0.0001(15)
C24 0.062(2) 0.046(2) 0.048(2) -0.0020(16) -0.0008(16) -0.0090(17)
C25 0.054(2) 0.0383(18) 0.054(2) 0.0044(15) 0.0160(16) 0.0065(15)

loop_
_atom_type_symbol
_atom_type_description
_atom_type_scat_dispersion_real
_atom_type_scat_dispersion_imag
_atom_type_scat_source
C C 0.0033 0.0016
;
International Tables for Crystallography
(Vol. C, Tables 4.2.6.8 and 6.1.1.4)
;
H H 0.0000 0.0000
;
International Tables for Crystallography
(Vol. C, Table 6.1.1.4)
;
F F 0.0171 0.0103
;
International Tables for Crystallography
(Vol. C, Tables 4.2.6.8 and 6.1.1.4)
;
I I -0.4742 1.8119
;
International Tables for Crystallography
(Vol. C, Tables 4.2.6.8 and 6.1.1.4)
;
N N 0.0061 0.0033
;
International Tables for Crystallography
(Vol. C, Tables 4.2.6.8 and 6.1.1.4)
;

loop_
_geom_angle_atom_site_label_1
_geom_angle_atom_site_label_2
_geom_angle_atom_site_label_3
_geom_angle
C16 N17 N18 110.3(3)
C16 N17 C20 129.5(3)
N18 N17 C20 120.3(3)
N19 N18 N17 106.7(3)
N18 N19 C15 110.1(3)
C6 C1 C2 120.7(3)
C6 C1 C15 119.7(3)
C2 C1 C15 119.6(3)
C1 C2 C3 120.2(3)
C1 C2 H2 119.9
C3 C2 H2 119.9
C4 C3 C2 117.6(3)
C4 C3 C7 120.5(3)
C2 C3 C7 121.9(3)
C5 C4 C3 123.2(3)
C5 C4 H4 118.4
C3 C4 H4 118.4
C4 C5 C6 117.8(3)
C4 C5 C11 123.5(3)
C6 C5 C11 118.7(4)
C1 C6 C5 120.5(3)
C1 C6 H6 119.7
C5 C6 H6 119.7
C8 C7 C3 114.0(3)
C8 C7 C9 110.2(4)
C3 C7 C9 109.4(3)
C8 C7 C10 108.1(4)
C3 C7 C10 108.4(3)
C9 C7 C10 106.6(4)
C7 C8 H8A 109.5
C7 C8 H8B 109.5
H8A C8 H8B 109.5
C7 C8 H8C 109.5
H8A C8 H8C 109.5
H8B C8 H8C 109.5
C7 C9 H9A 109.5
C7 C9 H9B 109.5
H9A C9 H9B 109.5
C7 C9 H9C 109.5
H9A C9 H9C 109.5
H9B C9 H9C 109.5
C7 C10 H10A 109.5
C7 C10 H10B 109.5
H10A C10 H10B 109.5
C7 C10 H10C 109.5
H10A C10 H10C 109.5
H10B C10 H10C 109.5
C12 C11 C5 113.8(4)
C12 C11 C13 109.8(6)
C5 C11 C13 109.4(3)
C12 C11 C14 111.8(6)
C5 C11 C14 108.7(3)
C13 C11 C14 102.8(4)
C11 C12 H12A 109.5
C11 C12 H12B 109.5
H12A C12 H12B 109.5
C11 C12 H12C 109.5
H12A C12 H12C 109.5
H12B C12 H12C 109.5
C11 C13 H13A 109.5
C11 C13 H13B 109.5
H13A C13 H13B 109.5
C11 C13 H13C 109.5
H13A C13 H13C 109.5
H13B C13 H13C 109.5
C11 C14 H14A 109.5
C11 C14 H14B 109.5
H14A C14 H14B 109.5
C11 C14 H14C 109.5
H14A C14 H14C 109.5
H14B C14 H14C 109.5
C16 C15 N19 108.2(3)
C16 C15 C1 130.4(3)
N19 C15 C1 121.4(3)
C15 C16 N17 104.8(3)
C15 C16 I1 133.1(2)
N17 C16 I1 121.8(2)
C25 C20 C21 119.0(3)
C25 C20 N17 120.1(3)
C21 C20 N17 120.9(3)
F21 C21 C20 120.5(3)
F21 C21 C22 119.5(3)
C20 C21 C22 120.0(3)
F22 C22 C23 120.5(3)
F22 C22 C21 119.6(4)
C23 C22 C21 120.0(3)
F23 C23 C22 119.7(4)
F23 C23 C24 119.8(4)
C22 C23 C24 120.5(3)
F24 C24 C25 121.1(4)
F24 C24 C23 119.6(4)
C25 C24 C23 119.4(3)
F25 C25 C24 119.1(4)
F25 C25 C20 119.7(3)
C24 C25 C20 121.2(3)

loop_
_geom_bond_atom_site_label_1
_geom_bond_atom_site_label_2
_geom_bond_distance
I1 C16 2.060(3)
F21 C21 1.329(4)
F22 C22 1.336(5)
F23 C23 1.337(4)
F24 C24 1.352(5)
F25 C25 1.334(4)
N17 C16 1.366(4)
N17 N18 1.368(4)
N17 C20 1.426(4)
N18 N19 1.298(4)
N19 C15 1.371(5)
C1 C6 1.382(5)
C1 C2 1.389(5)
C1 C15 1.489(5)
C2 C3 1.395(5)
C2 H2 0.9500
C3 C4 1.388(5)
C3 C7 1.544(5)
C4 C5 1.387(5)
C4 H4 0.9500
C5 C6 1.387(5)
C5 C11 1.533(5)
C6 H6 0.9500
C7 C8 1.496(6)
C7 C9 1.551(6)
C7 C10 1.561(6)
C8 H8A 0.9800
C8 H8B 0.9800
C8 H8C 0.9800
C9 H9A 0.9800
C9 H9B 0.9800
C9 H9C 0.9800
C10 H10A 0.9800
C10 H10B 0.9800
C10 H10C 0.9800
C11 C12 1.455(7)
C11 C13 1.571(6)
C11 C14 1.581(7)
C12 H12A 0.9800
C12 H12B 0.9800
C12 H12C 0.9800
C13 H13A 0.9800
C13 H13B 0.9800
C13 H13C 0.9800
C14 H14A 0.9800
C14 H14B 0.9800
C14 H14C 0.9800
C15 C16 1.363(5)
C20 C25 1.372(5)
C20 C21 1.382(5)
C21 C22 1.385(5)
C22 C23 1.361(6)
C23 C24 1.378(6)
C24 C25 1.371(6)

loop_
_geom_torsion_atom_site_label_1
_geom_torsion_atom_site_label_2
_geom_torsion_atom_site_label_3
_geom_torsion_atom_site_label_4
_geom_torsion
C16 N17 N18 N19 -0.6(5)
C20 N17 N18 N19 -179.9(3)
N17 N18 N19 C15 0.7(5)
C6 C1 C2 C3 -1.6(5)
C15 C1 C2 C3 179.1(3)
C1 C2 C3 C4 0.2(5)
C1 C2 C3 C7 -178.9(3)
C2 C3 C4 C5 0.7(5)
C7 C3 C4 C5 179.8(3)
C3 C4 C5 C6 -0.2(5)
C3 C4 C5 C11 179.4(3)
C2 C1 C6 C5 2.2(5)
C15 C1 C6 C5 -178.6(3)
C4 C5 C6 C1 -1.2(5)
C11 C5 C6 C1 179.2(3)
C4 C3 C7 C8 178.9(4)
C2 C3 C7 C8 -2.1(5)
C4 C3 C7 C9 55.1(4)
C2 C3 C7 C9 -125.9(4)
C4 C3 C7 C10 -60.7(4)
C2 C3 C7 C10 118.3(4)
C4 C5 C11 C12 1.5(8)
C6 C5 C11 C12 -179.0(7)
C4 C5 C11 C13 -121.8(4)
C6 C5 C11 C13 57.8(5)
C4 C5 C11 C14 126.7(4)
C6 C5 C11 C14 -53.7(5)
N18 N19 C15 C16 -0.6(5)
N18 N19 C15 C1 178.5(3)
C6 C1 C15 C16 35.1(5)
C2 C1 C15 C16 -145.7(4)
C6 C1 C15 N19 -143.8(4)
C2 C1 C15 N19 35.5(5)
N19 C15 C16 N17 0.3(4)
C1 C15 C16 N17 -178.7(3)
N19 C15 C16 I1 -172.4(3)
C1 C15 C16 I1 8.6(6)
N18 N17 C16 C15 0.2(4)
C20 N17 C16 C15 179.5(4)
N18 N17 C16 I1 173.9(3)
C20 N17 C16 I1 -6.8(5)
C16 N17 C20 C25 103.1(4)
N18 N17 C20 C25 -77.6(5)
C16 N17 C20 C21 -78.8(5)
N18 N17 C20 C21 100.5(4)
C25 C20 C21 F21 177.9(3)
N17 C20 C21 F21 -0.2(5)
C25 C20 C21 C22 -2.4(5)
N17 C20 C21 C22 179.5(3)
F21 C21 C22 F22 -0.1(5)
C20 C21 C22 F22 -179.9(3)
F21 C21 C22 C23 -178.4(3)
C20 C21 C22 C23 1.9(5)
F22 C22 C23 F23 0.1(6)
C21 C22 C23 F23 178.4(3)
F22 C22 C23 C24 -178.2(4)
C21 C22 C23 C24 0.1(6)
F23 C23 C24 F24 0.5(6)
C22 C23 C24 F24 178.9(4)
F23 C23 C24 C25 -179.7(3)
C22 C23 C24 C25 -1.4(6)
F24 C24 C25 F25 -0.7(6)
C23 C24 C25 F25 179.5(3)
F24 C24 C25 C20 -179.4(3)
C23 C24 C25 C20 0.9(6)
C21 C20 C25 F25 -177.6(3)
N17 C20 C25 F25 0.5(5)
C21 C20 C25 C24 1.0(5)
N17 C20 C25 C24 179.1(3)
